data_7704954
loop_
_publ_author_name
'Liu, Runqing'
'Wu, Hongping'
'Yu, Hongwei'
'Hu, Zhanggui'
'Wang, Jiyang'
'Wu, Yicheng'

_publ_section_title
;
 Synthesis and characterization of three new rare-earth orthoborates:
 Ba<sub>2</sub>MgY<sub>2</sub>(BO<sub>3</sub>)<sub>4</sub>,
 Ba<sub>2</sub>CdY<sub>2</sub>(BO<sub>3</sub>)<sub>4</sub>, and
 Ba<sub>2</sub>CdSc(BO<sub>3</sub>)<sub>3</sub>.
;
_journal_issue 31
_journal_name_full 'Dalton transactions (Cambridge, England : 2003)'
_journal_page_first 10874
_journal_page_last 10879
_journal_paper_doi 10.1039/d0dt01799j
_journal_volume 49
_journal_year 2020
_chemical_formula_sum 'B8 Ba4 Cd2 O24 Y4'
_chemical_formula_weight 1600.28
_space_group_crystal_system monoclinic
_space_group_IT_number 14
_space_group_name_Hall '-P 2ybc'
_space_group_name_H-M_alt 'P 1 21/c 1'
_audit_creation_method SHELXL-2018/3
_audit_update_record
;
2020-04-28 deposited with the CCDC.	2020-07-08 downloaded from the CCDC.
;
_cell_angle_alpha 90
_cell_angle_beta 94.932(6)
_cell_angle_gamma 90
_cell_formula_units_Z 2
_cell_length_a 12.702(2)
_cell_length_b 13.673(2)
_cell_length_c 6.4210(11)
_cell_measurement_reflns_used 8106
_cell_measurement_temperature 300(2)
_cell_measurement_theta_max 27.49
_cell_measurement_theta_min 2.98
_cell_volume 1111.0(3)
_computing_structure_refinement 'SHELXL-2018/3 (Sheldrick, 2018)'
_diffrn_ambient_temperature 300(2)
_diffrn_measured_fraction_theta_full 0.999
_diffrn_measured_fraction_theta_max 0.998
_diffrn_measurement_device_type 'Bruker APEX-II CCD'
_diffrn_measurement_method '\f and \w scans'
_diffrn_radiation_type MoK\a
_diffrn_radiation_wavelength 0.71073
_diffrn_reflns_av_R_equivalents 0.0603
_diffrn_reflns_av_unetI/netI 0.0325
_diffrn_reflns_Laue_measured_fraction_full 0.999
_diffrn_reflns_Laue_measured_fraction_max 0.998
_diffrn_reflns_limit_h_max 16
_diffrn_reflns_limit_h_min -16
_diffrn_reflns_limit_k_max 17
_diffrn_reflns_limit_k_min -17
_diffrn_reflns_limit_l_max 8
_diffrn_reflns_limit_l_min -8
_diffrn_reflns_number 19834
_diffrn_reflns_point_group_measured_fraction_full 0.999
_diffrn_reflns_point_group_measured_fraction_max 0.998
_diffrn_reflns_theta_full 25.242
_diffrn_reflns_theta_max 27.527
_diffrn_reflns_theta_min 2.980
_exptl_absorpt_coefficient_mu 19.260
_exptl_crystal_colour clourless
_exptl_crystal_density_diffrn 4.784
_exptl_crystal_description block
_exptl_crystal_F_000 1416
_refine_diff_density_max 4.594
_refine_diff_density_min -3.229
_refine_diff_density_rms 0.347
_refine_ls_extinction_method none
_refine_ls_goodness_of_fit_ref 1.100
_refine_ls_hydrogen_treatment undef
_refine_ls_matrix_type full
_refine_ls_number_parameters 185
_refine_ls_number_reflns 2565
_refine_ls_number_restraints 240
_refine_ls_restrained_S_all 1.082
_refine_ls_R_factor_all 0.0648
_refine_ls_R_factor_gt 0.0483
_refine_ls_shift/su_max 0.005
_refine_ls_shift/su_mean 0.000
_refine_ls_structure_factor_coef Fsqd
_refine_ls_weighting_details 'w=1/[\s^2^(Fo^2^)+(0.0442P)^2^+33.6983P] where P=(Fo^2^+2Fc^2^)/3'
_refine_ls_weighting_scheme calc
_refine_ls_wR_factor_gt 0.1168
_refine_ls_wR_factor_ref 0.1235
_reflns_Friedel_coverage 0.000
_reflns_number_gt 2104
_reflns_number_total 2565
_reflns_threshold_expression 'I > 2\s(I)'
_cod_data_source_file d0dt01799j2.cif
_cod_data_source_block Ba2CdY2B4O12
_cod_depositor_comments 'Adding full bibliography for 7704953--7704955.cif.'
_cod_original_sg_symbol_H-M 'P 21/c'
_cod_database_code 7704954
_shelx_shelxl_version_number 2018/3
_shelx_space_group_comment
;
The symmetry employed for this shelxl refinement is uniquely defined
by the following loop, which should always be used as a source of
symmetry information in preference to the above space-group names.
They are only intended as comments.
;

loop_
_space_group_symop_operation_xyz
'x, y, z'
'-x, y+1/2, -z+1/2'
'-x, -y, -z'
'x, -y-1/2, z-1/2'

loop_
_atom_site_label
_atom_site_type_symbol
_atom_site_fract_x
_atom_site_fract_y
_atom_site_fract_z
_atom_site_U_iso_or_equiv
_atom_site_adp_type
_atom_site_occupancy
_atom_site_site_symmetry_order
_atom_site_calc_flag
_atom_site_refinement_flags_posn
_atom_site_refinement_flags_adp
_atom_site_refinement_flags_occupancy
_atom_site_disorder_assembly
_atom_site_disorder_group
Ba1 Ba 0.46530(6) 0.64642(5) 0.31719(11) 0.0289(2) Uani 1 1 d . . . . .
Ba3 Ba 0.00445(6) 0.84661(5) 0.15475(11) 0.02701(19) Uani 1 1 d . . . . .
Cd1 Cd 0.16900(7) 0.57560(7) 0.22147(13) 0.0313(2) Uani 1 1 d . U . . .
Y1 Y -0.26755(9) 0.67390(11) -0.02083(16) 0.0308(3) Uani 1 1 d . . . . .
Y2 Y 0.30283(10) 0.94814(9) 0.28036(17) 0.0281(3) Uani 1 1 d . . . . .
O1 O 0.4685(7) 0.9548(7) 0.2101(14) 0.038(2) Uani 1 1 d . . . . .
O2 O 0.3631(9) 1.0267(6) 0.5956(14) 0.044(2) Uani 1 1 d . . . . .
O3 O 0.1575(10) 1.0120(9) 0.4222(17) 0.061(3) Uani 1 1 d . . . . .
O4 O 0.2799(11) 0.8379(8) 0.5253(16) 0.059(3) Uani 1 1 d . U . . .
O6 O -0.3087(7) 0.6347(7) 0.3095(13) 0.034(2) Uani 1 1 d . U . . .
O7 O -0.2315(9) 0.6783(7) -0.3565(14) 0.046(2) Uani 1 1 d . . . . .
O8 O 0.1458(10) 0.7252(9) 0.4068(19) 0.063(3) Uani 1 1 d . U . . .
O10 O 0.3081(16) 0.6780(15) 0.558(3) 0.114(6) Uiso 1 1 d . U . . .
O11 O 0.2170(11) 0.4800(10) 0.4851(15) 0.072(4) Uani 1 1 d . U . . .
O12 O -0.0869(8) 0.6656(7) 0.0478(17) 0.046(2) Uani 1 1 d . U . . .
O13 O 0.0055(7) 0.5465(10) 0.2684(15) 0.055(3) Uani 1 1 d . U . . .
O14 O -0.4478(7) 0.6770(6) -0.0952(14) 0.0352(19) Uani 1 1 d . U . . .
B1 B 0.2408(11) 0.7511(11) 0.495(2) 0.029(2) Uani 1 1 d . U . . .
B3 B -0.2533(10) 0.6095(10) 0.4914(18) 0.025(3) Uani 1 1 d . U . . .
B4 B -0.0747(10) 0.5763(10) 0.1347(19) 0.023(2) Uani 1 1 d . U . . .
B5 B -0.4500(11) 0.5819(9) -0.165(2) 0.024(2) Uani 1 1 d . U . . .

loop_
_atom_site_aniso_label
_atom_site_aniso_U_11
_atom_site_aniso_U_22
_atom_site_aniso_U_33
_atom_site_aniso_U_23
_atom_site_aniso_U_13
_atom_site_aniso_U_12
Ba1 0.0328(4) 0.0338(4) 0.0210(3) -0.0053(3) 0.0069(3) -0.0138(3)
Ba3 0.0266(4) 0.0333(4) 0.0218(3) -0.0049(3) 0.0060(3) -0.0031(3)
Cd1 0.0337(5) 0.0415(5) 0.0187(4) 0.0012(4) 0.0026(3) -0.0122(4)
Y1 0.0186(5) 0.0602(8) 0.0138(5) -0.0097(5) 0.0029(4) -0.0090(5)
Y2 0.0379(7) 0.0319(6) 0.0152(5) -0.0049(4) 0.0069(4) -0.0179(5)
O1 0.038(5) 0.046(5) 0.030(5) 0.010(4) 0.008(4) 0.021(4)
O2 0.072(7) 0.025(4) 0.030(5) -0.003(4) -0.017(4) -0.009(4)
O3 0.068(7) 0.079(8) 0.041(6) 0.026(6) 0.026(5) 0.041(6)
O4 0.099(8) 0.045(5) 0.036(5) -0.004(4) 0.019(5) -0.032(5)
O6 0.029(4) 0.050(5) 0.023(4) 0.011(4) -0.004(3) 0.010(4)
O7 0.074(7) 0.046(5) 0.021(4) -0.007(4) 0.013(4) -0.028(5)
O8 0.062(3) 0.064(3) 0.063(3) -0.0003(10) 0.0048(10) -0.0007(10)
O11 0.105(9) 0.077(8) 0.029(5) 0.001(5) -0.018(5) 0.064(7)
O12 0.039(5) 0.038(5) 0.063(6) 0.014(4) 0.015(4) 0.008(4)
O13 0.020(4) 0.111(9) 0.034(5) 0.021(5) 0.005(3) 0.010(5)
O14 0.033(4) 0.030(4) 0.041(5) -0.008(4) -0.009(4) 0.003(3)
B1 0.030(3) 0.029(3) 0.029(3) 0.0003(9) 0.0031(9) 0.0003(9)
B3 0.024(6) 0.034(7) 0.015(5) -0.006(5) -0.002(4) 0.005(5)
B4 0.021(5) 0.030(5) 0.018(5) -0.005(4) 0.001(4) 0.005(4)
B5 0.031(6) 0.019(5) 0.022(6) 0.002(4) 0.001(5) -0.004(4)

loop_
_atom_type_symbol
_atom_type_description
_atom_type_scat_dispersion_real
_atom_type_scat_dispersion_imag
_atom_type_scat_source
B B 0.0013 0.0007 'International Tables Vol C Tables 4.2.6.8 and 6.1.1.4'
O O 0.0106 0.0060 'International Tables Vol C Tables 4.2.6.8 and 6.1.1.4'
Y Y -2.7962 3.5667 'International Tables Vol C Tables 4.2.6.8 and 6.1.1.4'
Cd Cd -0.8075 1.2024 'International Tables Vol C Tables 4.2.6.8 and 6.1.1.4'
Ba Ba -0.3244 2.2819 'International Tables Vol C Tables 4.2.6.8 and 6.1.1.4'

loop_
_geom_angle_atom_site_label_1
_geom_angle_atom_site_label_2
_geom_angle_atom_site_label_3
_geom_angle
_geom_angle_site_symmetry_1
_geom_angle_site_symmetry_3
_geom_angle_publ_flag
O10 Ba1 O14 92.7(5) . 4_676 ?
O10 Ba1 O1 116.0(5) . 2_645 ?
O14 Ba1 O1 137.9(3) 4_676 2_645 ?
O10 Ba1 O1 61.5(5) . 4_576 ?
O14 Ba1 O1 105.9(3) 4_676 4_576 ?
O1 Ba1 O1 67.5(3) 2_645 4_576 ?
O10 Ba1 O6 144.8(5) . 1_655 ?
O14 Ba1 O6 70.2(3) 4_676 1_655 ?
O1 Ba1 O6 68.7(3) 2_645 1_655 ?
O1 Ba1 O6 92.8(2) 4_576 1_655 ?
O10 Ba1 O4 75.8(5) . 4_575 ?
O14 Ba1 O4 111.4(3) 4_676 4_575 ?
O1 Ba1 O4 105.4(3) 2_645 4_575 ?
O1 Ba1 O4 123.7(3) 4_576 4_575 ?
O6 Ba1 O4 138.7(3) 1_655 4_575 ?
O10 Ba1 O14 147.7(5) . 1_655 ?
O14 Ba1 O14 83.3(3) 4_676 1_655 ?
O1 Ba1 O14 86.5(2) 2_645 1_655 ?
O1 Ba1 O14 150.2(3) 4_576 1_655 ?
O6 Ba1 O14 63.1(2) 1_655 1_655 ?
O4 Ba1 O14 75.9(3) 4_575 1_655 ?
O10 Ba1 O2 95.0(5) . 4_575 ?
O14 Ba1 O2 163.6(3) 4_676 4_575 ?
O1 Ba1 O2 48.9(3) 2_645 4_575 ?
O1 Ba1 O2 90.5(2) 4_576 4_575 ?
O6 Ba1 O2 109.8(3) 1_655 4_575 ?
O4 Ba1 O2 57.0(3) 4_575 4_575 ?
O14 Ba1 O2 82.4(3) 1_655 4_575 ?
O10 Ba1 B5 107.4(5) . 3_565 ?
O14 Ba1 B5 158.5(3) 4_676 3_565 ?
O1 Ba1 B5 24.0(3) 2_645 3_565 ?
O1 Ba1 B5 78.4(3) 4_576 3_565 ?
O6 Ba1 B5 88.6(3) 1_655 3_565 ?
O4 Ba1 B5 81.5(3) 4_575 3_565 ?
O14 Ba1 B5 83.5(3) 1_655 3_565 ?
O2 Ba1 B5 24.9(3) 4_575 3_565 ?
O10 Ba1 B1 20.6(5) . . ?
O14 Ba1 B1 84.0(3) 4_676 . ?
O1 Ba1 B1 132.5(3) 2_645 . ?
O1 Ba1 B1 81.9(3) 4_576 . ?
O6 Ba1 B1 151.3(3) 1_655 . ?
O4 Ba1 B1 62.4(3) 4_575 . ?
O14 Ba1 B1 127.7(3) 1_655 . ?
O2 Ba1 B1 98.5(3) 4_575 . ?
B5 Ba1 B1 117.5(3) 3_565 . ?
O10 Ba1 B5 149.6(5) . 1_655 ?
O14 Ba1 B5 105.1(3) 4_676 1_655 ?
O1 Ba1 B5 65.4(3) 2_645 1_655 ?
O1 Ba1 B5 132.6(3) 4_576 1_655 ?
O6 Ba1 B5 65.5(3) 1_655 1_655 ?
O4 Ba1 B5 74.8(3) 4_575 1_655 ?
O14 Ba1 B5 23.0(3) 1_655 1_655 ?
O2 Ba1 B5 62.1(3) 4_575 1_655 ?
B5 Ba1 B5 60.5(4) 3_565 1_655 ?
B1 Ba1 B5 136.4(3) . 1_655 ?
O10 Ba1 Cd1 50.8(4) . . ?
O14 Ba1 Cd1 129.1(2) 4_676 . ?
O1 Ba1 Cd1 92.84(18) 2_645 . ?
O1 Ba1 Cd1 87.66(17) 4_576 . ?
O6 Ba1 Cd1 159.61(19) 1_655 . ?
O4 Ba1 Cd1 36.0(2) 4_575 . ?
O14 Ba1 Cd1 108.78(17) 1_655 . ?
O2 Ba1 Cd1 49.8(2) 4_575 . ?
B5 Ba1 Cd1 71.5(2) 3_565 . ?
B1 Ba1 Cd1 48.9(2) . . ?
B5 Ba1 Cd1 99.5(2) 1_655 . ?
O8 Ba3 O13 120.5(3) 4_575 2 ?
O8 Ba3 O12 79.4(3) 4_575 . ?
O13 Ba3 O12 152.8(3) 2 . ?
O8 Ba3 O8 72.7(3) 4_575 . ?
O13 Ba3 O8 120.6(3) 2 . ?
O12 Ba3 O8 81.5(3) . . ?
O8 Ba3 O12 147.2(3) 4_575 4_576 ?
O13 Ba3 O12 82.7(3) 2 4_576 ?
O12 Ba3 O12 88.5(3) . 4_576 ?
O8 Ba3 O12 75.5(3) . 4_576 ?
O8 Ba3 O13 67.8(3) 4_575 4_575 ?
O13 Ba3 O13 70.0(3) 2 4_575 ?
O12 Ba3 O13 105.7(3) . 4_575 ?
O8 Ba3 O13 137.4(3) . 4_575 ?
O12 Ba3 O13 144.9(3) 4_576 4_575 ?
O8 Ba3 O7 131.2(3) 4_575 4_576 ?
O13 Ba3 O7 93.2(3) 2 4_576 ?
O12 Ba3 O7 60.2(3) . 4_576 ?
O8 Ba3 O7 121.7(3) . 4_576 ?
O12 Ba3 O7 62.5(3) 4_576 4_576 ?
O13 Ba3 O7 96.6(2) 4_575 4_576 ?
O8 Ba3 B3 123.8(3) 4_575 4_575 ?
O13 Ba3 B3 79.9(3) 2 4_575 ?
O12 Ba3 B3 73.3(3) . 4_575 ?
O8 Ba3 B3 145.2(3) . 4_575 ?
O12 Ba3 B3 80.2(3) 4_576 4_575 ?
O13 Ba3 B3 73.8(3) 4_575 4_575 ?
O7 Ba3 B3 23.6(3) 4_576 4_575 ?
O8 Ba3 B4 153.2(3) 4_575 4_576 ?
O13 Ba3 B4 61.6(3) 2 4_576 ?
O12 Ba3 B4 109.9(3) . 4_576 ?
O8 Ba3 B4 83.7(3) . 4_576 ?
O12 Ba3 B4 21.8(3) 4_576 4_576 ?
O13 Ba3 B4 129.1(3) 4_575 4_576 ?
O7 Ba3 B4 72.1(3) 4_576 4_576 ?
B3 Ba3 B4 82.9(3) 4_575 4_576 ?
O8 Ba3 Cd1 39.2(3) 4_575 4_575 ?
O13 Ba3 Cd1 83.7(2) 2 4_575 ?
O12 Ba3 Cd1 108.3(2) . 4_575 ?
O8 Ba3 Cd1 102.8(3) . 4_575 ?
O12 Ba3 Cd1 162.84(19) 4_576 4_575 ?
O13 Ba3 Cd1 34.72(19) 4_575 4_575 ?
O7 Ba3 Cd1 128.87(17) 4_576 4_575 ?
B3 Ba3 Cd1 107.6(2) 4_575 4_575 ?
B4 Ba3 Cd1 141.9(2) 4_576 4_575 ?
O8 Ba3 Cd1 145.3(3) 4_575 2 ?
O13 Ba3 Cd1 31.85(19) 2 2 ?
O12 Ba3 Cd1 121.7(2) . 2 ?
O8 Ba3 Cd1 133.1(3) . 2 ?
O12 Ba3 Cd1 66.1(2) 4_576 2 ?
O13 Ba3 Cd1 79.3(2) 4_575 2 ?
O7 Ba3 Cd1 61.52(19) 4_576 2 ?
B3 Ba3 Cd1 52.0(2) 4_575 2 ?
B4 Ba3 Cd1 51.2(2) 4_576 2 ?
Cd1 Ba3 Cd1 106.19(2) 4_575 2 ?
O8 Ba3 Y2 65.3(3) 4_575 . ?
O13 Ba3 Y2 71.59(19) 2 . ?
O12 Ba3 Y2 135.6(2) . . ?
O8 Ba3 Y2 63.5(3) . . ?
O12 Ba3 Y2 106.7(2) 4_576 . ?
O13 Ba3 Y2 85.64(19) 4_575 . ?
O7 Ba3 Y2 162.87(19) 4_576 . ?
B3 Ba3 Y2 149.2(2) 4_575 . ?
B4 Ba3 Y2 93.2(2) 4_576 . ?
Cd1 Ba3 Y2 58.82(2) 4_575 . ?
Cd1 Ba3 Y2 102.52(3) 2 . ?
O13 Cd1 O11 89.4(5) . . ?
O13 Cd1 O3 91.6(4) . 4_575 ?
O11 Cd1 O3 109.6(5) . 4_575 ?
O13 Cd1 O4 144.4(4) . 4_575 ?
O11 Cd1 O4 126.1(5) . 4_575 ?
O3 Cd1 O4 78.7(4) 4_575 4_575 ?
O13 Cd1 O8 85.8(5) . . ?
O11 Cd1 O8 99.4(4) . . ?
O3 Cd1 O8 150.8(5) 4_575 . ?
O4 Cd1 O8 86.6(4) 4_575 . ?
O13 Cd1 Y2 130.2(3) . 4_575 ?
O11 Cd1 Y2 117.2(3) . 4_575 ?
O3 Cd1 Y2 41.4(3) 4_575 4_575 ?
O4 Cd1 Y2 39.4(3) 4_575 4_575 ?
O8 Cd1 Y2 125.4(3) . 4_575 ?
O13 Cd1 Ba3 49.4(3) . 4_576 ?
O11 Cd1 Ba3 74.5(3) . 4_576 ?
O3 Cd1 Ba3 141.0(3) 4_575 4_576 ?
O4 Cd1 Ba3 131.6(3) 4_575 4_576 ?
O8 Cd1 Ba3 45.1(3) . 4_576 ?
Y2 Cd1 Ba3 167.79(4) 4_575 4_576 ?
O13 Cd1 Ba1 162.5(3) . . ?
O11 Cd1 Ba1 79.9(4) . . ?
O3 Cd1 Ba1 104.9(3) 4_575 . ?
O4 Cd1 Ba1 47.7(3) 4_575 . ?
O8 Cd1 Ba1 82.4(3) . . ?
Y2 Cd1 Ba1 67.25(3) 4_575 . ?
Ba3 Cd1 Ba1 113.81(3) 4_576 . ?
O13 Cd1 Ba3 42.8(3) . 2_545 ?
O11 Cd1 Ba3 59.5(4) . 2_545 ?
O3 Cd1 Ba3 75.8(3) 4_575 2_545 ?
O4 Cd1 Ba3 153.9(3) 4_575 2_545 ?
O8 Cd1 Ba3 118.8(3) . 2_545 ?
Y2 Cd1 Ba3 114.49(3) 4_575 2_545 ?
Ba3 Cd1 Ba3 73.81(2) 4_576 2_545 ?
Ba1 Cd1 Ba3 135.71(3) . 2_545 ?
O7 Y1 O6 167.9(4) . . ?
O7 Y1 O14 94.7(4) . . ?
O6 Y1 O14 83.9(3) . . ?
O7 Y1 O12 84.4(4) . . ?
O6 Y1 O12 96.6(3) . . ?
O14 Y1 O12 178.0(3) . . ?
O7 Y1 O7 111.5(3) . 4_576 ?
O6 Y1 O7 80.4(3) . 4_576 ?
O14 Y1 O7 103.5(3) . 4_576 ?
O12 Y1 O7 78.5(4) . 4_576 ?
O7 Y1 O2 88.4(3) . 2_545 ?
O6 Y1 O2 80.6(3) . 2_545 ?
O14 Y1 O2 59.4(3) . 2_545 ?
O12 Y1 O2 118.7(3) . 2_545 ?
O7 Y1 O2 155.7(4) 4_576 2_545 ?
O7 Y1 O3 96.0(4) . 2_545 ?
O6 Y1 O3 75.1(3) . 2_545 ?
O14 Y1 O3 123.9(3) . 2_545 ?
O12 Y1 O3 54.5(3) . 2_545 ?
O7 Y1 O3 122.6(3) 4_576 2_545 ?
O2 Y1 O3 66.0(3) 2_545 2_545 ?
O7 Y1 B5 85.6(4) . . ?
O6 Y1 B5 87.3(4) . . ?
O14 Y1 B5 30.2(3) . . ?
O12 Y1 B5 147.8(4) . . ?
O7 Y1 B5 133.5(4) 4_576 . ?
O2 Y1 B5 30.4(3) 2_545 . ?
O3 Y1 B5 96.4(4) 2_545 . ?
O7 Y1 O6 69.9(3) . 4_575 ?
O6 Y1 O6 121.1(3) . 4_575 ?
O14 Y1 O6 76.0(3) . 4_575 ?
O12 Y1 O6 105.3(3) . 4_575 ?
O7 Y1 O6 52.9(3) 4_576 4_575 ?
O2 Y1 O6 128.5(3) 2_545 4_575 ?
O3 Y1 O6 157.5(3) 2_545 4_575 ?
B5 Y1 O6 99.8(3) . 4_575 ?
O7 Y1 B4 96.2(4) . . ?
O6 Y1 B4 80.0(3) . . ?
O14 Y1 B4 151.6(4) . . ?
O12 Y1 B4 27.1(3) . . ?
O7 Y1 B4 96.8(4) 4_576 . ?
O2 Y1 B4 94.7(3) 2_545 . ?
O3 Y1 B4 28.7(3) 2_545 . ?
B5 Y1 B4 125.0(4) . . ?
O6 Y1 B4 132.4(3) 4_575 . ?
O7 Y1 B3 88.9(3) . 4_575 ?
O6 Y1 B3 103.1(3) . 4_575 ?
O14 Y1 B3 92.6(3) . 4_575 ?
O12 Y1 B3 89.3(3) . 4_575 ?
O7 Y1 B3 26.4(3) 4_576 4_575 ?
O2 Y1 B3 151.5(3) 2_545 4_575 ?
O3 Y1 B3 142.5(3) 2_545 4_575 ?
B5 Y1 B3 121.1(4) . 4_575 ?
O6 Y1 B3 26.8(3) 4_575 4_575 ?
B4 Y1 B3 113.8(4) . 4_575 ?
O7 Y1 Y2 119.5(3) . 2_545 ?
O6 Y1 Y2 48.5(2) . 2_545 ?
O14 Y1 Y2 86.8(2) . 2_545 ?
O12 Y1 Y2 92.0(2) . 2_545 ?
O7 Y1 Y2 126.8(2) 4_576 2_545 ?
O2 Y1 Y2 42.2(2) 2_545 2_545 ?
O3 Y1 Y2 41.1(2) 2_545 2_545 ?
B5 Y1 Y2 66.8(3) . 2_545 ?
O6 Y1 Y2 161.40(18) 4_575 2_545 ?
B4 Y1 Y2 65.0(3) . 2_545 ?
B3 Y1 Y2 151.5(2) 4_575 2_545 ?
O1 Y2 O4 111.2(4) . . ?
O1 Y2 O10 79.6(6) . 4_575 ?
O4 Y2 O10 86.6(6) . 4_575 ?
O1 Y2 O3 152.0(5) . . ?
O4 Y2 O3 79.5(4) . . ?
O10 Y2 O3 127.8(6) 4_575 . ?
O1 Y2 O11 101.9(4) . 4_575 ?
O4 Y2 O11 141.8(4) . 4_575 ?
O10 Y2 O11 81.0(6) 4_575 4_575 ?
O3 Y2 O11 80.0(5) . 4_575 ?
O1 Y2 O2 84.9(4) . . ?
O4 Y2 O2 75.7(3) . . ?
O10 Y2 O2 150.5(6) 4_575 . ?
O3 Y2 O2 72.5(4) . . ?
O11 Y2 O2 127.0(4) 4_575 . ?
O1 Y2 O6 82.4(3) . 2 ?
O4 Y2 O6 145.8(3) . 2 ?
O10 Y2 O6 127.3(5) 4_575 2 ?
O3 Y2 O6 75.9(4) . 2 ?
O11 Y2 O6 55.1(3) 4_575 2 ?
O2 Y2 O6 74.5(3) . 2 ?
O1 Y2 B3 90.4(3) . 2 ?
O4 Y2 B3 157.8(4) . 2 ?
O10 Y2 B3 102.9(6) 4_575 2 ?
O3 Y2 B3 78.8(4) . 2 ?
O11 Y2 B3 27.0(4) 4_575 2 ?
O2 Y2 B3 102.2(3) . 2 ?
O6 Y2 B3 28.3(3) 2 2 ?
O1 Y2 Cd1 136.4(2) . 4_576 ?
O4 Y2 Cd1 41.2(3) . 4_576 ?
O10 Y2 Cd1 119.6(5) 4_575 4_576 ?
O3 Y2 Cd1 40.5(2) . 4_576 ?
O11 Y2 Cd1 118.8(4) 4_575 4_576 ?
O2 Y2 Cd1 58.9(3) . 4_576 ?
O6 Y2 Cd1 107.38(19) 2 4_576 ?
B3 Y2 Cd1 118.6(3) 2 4_576 ?
O1 Y2 Y1 102.5(3) . 2 ?
O4 Y2 Y1 104.9(3) . 2 ?
O10 Y2 Y1 166.3(5) 4_575 2 ?
O3 Y2 Y1 49.6(4) . 2 ?
O11 Y2 Y1 85.3(3) 4_575 2 ?
O2 Y2 Y1 42.6(2) . 2 ?
O6 Y2 Y1 40.92(18) 2 2 ?
B3 Y2 Y1 63.7(3) 2 2 ?
Cd1 Y2 Y1 68.21(3) 4_576 2 ?
O1 Y2 Ba1 44.8(2) . 4_575 ?
O4 Y2 Ba1 114.7(3) . 4_575 ?
O10 Y2 Ba1 39.6(5) 4_575 4_575 ?
O3 Y2 Ba1 154.8(3) . 4_575 ?
O11 Y2 Ba1 76.4(4) 4_575 4_575 ?
O2 Y2 Ba1 129.7(3) . 4_575 ?
O6 Y2 Ba1 97.21(19) 2 4_575 ?
B3 Y2 Ba1 84.0(3) 2 4_575 ?
Cd1 Y2 Ba1 155.38(4) 4_576 4_575 ?
Y1 Y2 Ba1 135.33(4) 2 4_575 ?
O1 Y2 Ba3 150.6(3) . . ?
O4 Y2 Ba3 74.4(3) . . ?
O10 Y2 Ba3 71.8(5) 4_575 . ?
O3 Y2 Ba3 55.9(4) . . ?
O11 Y2 Ba3 67.5(3) 4_575 . ?
O2 Y2 Ba3 123.7(3) . . ?
O6 Y2 Ba3 109.51(19) 2 . ?
B3 Y2 Ba3 89.4(3) 2 . ?
Cd1 Y2 Ba3 67.16(3) 4_576 . ?
Y1 Y2 Ba3 103.72(4) 2 . ?
Ba1 Y2 Ba3 106.04(3) 4_575 . ?
B5 O1 Y2 124.3(8) 4_676 . ?
B5 O1 Ba1 99.7(7) 4_676 2_655 ?
Y2 O1 Ba1 110.8(3) . 2_655 ?
B5 O1 Ba1 107.1(7) 4_676 4_575 ?
Y2 O1 Ba1 102.7(4) . 4_575 ?
Ba1 O1 Ba1 112.5(3) 2_655 4_575 ?
B5 O2 Y2 135.9(9) 2 . ?
B5 O2 Y1 89.0(7) 2 2 ?
Y2 O2 Y1 95.2(3) . 2 ?
B5 O2 Ba1 88.7(7) 2 4_576 ?
Y2 O2 Ba1 98.2(3) . 4_576 ?
Y1 O2 Ba1 163.0(4) 2 4_576 ?
B4 O3 Cd1 123.3(8) 2 4_576 ?
B4 O3 Y2 138.5(8) 2 . ?
Cd1 O3 Y2 98.0(4) 4_576 . ?
B4 O3 Y1 84.7(8) 2 2 ?
Cd1 O3 Y1 104.1(5) 4_576 2 ?
Y2 O3 Y1 89.3(4) . 2 ?
B1 O4 Y2 126.2(9) . . ?
B1 O4 Cd1 107.9(9) . 4_576 ?
Y2 O4 Cd1 99.4(5) . 4_576 ?
B1 O4 Ba1 116.4(10) . 4_576 ?
Y2 O4 Ba1 105.1(4) . 4_576 ?
Cd1 O4 Ba1 96.3(3) 4_576 4_576 ?
B3 O6 Y1 135.6(8) . . ?
B3 O6 Y2 85.4(7) . 2_545 ?
Y1 O6 Y2 90.6(3) . 2_545 ?
B3 O6 Y1 80.8(7) . 4_576 ?
Y1 O6 Y1 95.2(3) . 4_576 ?
Y2 O6 Y1 165.0(3) 2_545 4_576 ?
B3 O6 Ba1 116.3(7) . 1_455 ?
Y1 O6 Ba1 108.1(3) . 1_455 ?
Y2 O6 Ba1 96.0(3) 2_545 1_455 ?
Y1 O6 Ba1 95.3(3) 4_576 1_455 ?
B3 O7 Y1 128.5(8) 1_554 . ?
B3 O7 Y1 104.8(8) 1_554 4_575 ?
Y1 O7 Y1 114.5(4) . 4_575 ?
B3 O7 Ba3 94.5(8) 1_554 4_575 ?
Y1 O7 Ba3 105.0(4) . 4_575 ?
Y1 O7 Ba3 105.5(3) 4_575 4_575 ?
B1 O8 Cd1 107.0(9) . . ?
B1 O8 Ba3 118.0(9) . 4_576 ?
Cd1 O8 Ba3 95.7(4) . 4_576 ?
B1 O8 Ba3 126.1(10) . . ?
Cd1 O8 Ba3 108.3(4) . . ?
Ba3 O8 Ba3 97.4(4) 4_576 . ?
B1 O10 Y2 134.8(14) . 4_576 ?
B1 O10 Ba1 115.6(12) . . ?
Y2 O10 Ba1 108.0(8) 4_576 . ?
B3 O11 Cd1 136.0(9) 3_566 . ?
B3 O11 Y2 99.5(7) 3_566 4_576 ?
Cd1 O11 Y2 117.4(6) . 4_576 ?
B4 O12 Y1 101.7(8) . . ?
B4 O12 Ba3 132.2(8) . . ?
Y1 O12 Ba3 112.9(4) . . ?
B4 O12 Ba3 105.7(7) . 4_575 ?
Y1 O12 Ba3 107.8(4) . 4_575 ?
Ba3 O12 Ba3 94.4(3) . 4_575 ?
B4 O13 Cd1 122.8(8) . . ?
B4 O13 Ba3 111.6(9) . 2_545 ?
Cd1 O13 Ba3 105.3(4) . 2_545 ?
B4 O13 Ba3 109.8(8) . 4_576 ?
Cd1 O13 Ba3 95.9(4) . 4_576 ?
Ba3 O13 Ba3 110.0(3) 2_545 4_576 ?
B5 O14 Y1 92.4(7) . . ?
B5 O14 Ba1 141.5(7) . 4_475 ?
Y1 O14 Ba1 116.3(3) . 4_475 ?
B5 O14 Ba1 99.2(7) . 1_455 ?
Y1 O14 Ba1 104.5(3) . 1_455 ?
Ba1 O14 Ba1 97.7(3) 4_475 1_455 ?
O4 B1 O8 128.8(14) . . ?
O4 B1 O10 114.1(15) . . ?
O8 B1 O10 117.1(15) . . ?
O4 B1 Ba1 96.4(9) . . ?
O8 B1 Ba1 119.2(9) . . ?
O10 B1 Ba1 43.8(10) . . ?
O11 B3 O6 119.2(11) 3_566 . ?
O11 B3 O7 120.8(11) 3_566 1_556 ?
O6 B3 O7 119.9(12) . 1_556 ?
O11 B3 Y2 53.5(7) 3_566 2_545 ?
O6 B3 Y2 66.3(6) . 2_545 ?
O7 B3 Y2 172.2(9) 1_556 2_545 ?
O11 B3 Y1 162.5(10) 3_566 4_576 ?
O6 B3 Y1 72.4(7) . 4_576 ?
O7 B3 Y1 48.7(6) 1_556 4_576 ?
Y2 B3 Y1 138.3(4) 2_545 4_576 ?
O11 B3 Ba3 79.0(9) 3_566 4_576 ?
O6 B3 Ba3 129.4(8) . 4_576 ?
O7 B3 Ba3 61.9(7) 1_556 4_576 ?
Y2 B3 Ba3 118.7(4) 2_545 4_576 ?
Y1 B3 Ba3 83.5(3) 4_576 4_576 ?
O13 B4 O12 126.6(12) . . ?
O13 B4 O3 119.5(13) . 2_545 ?
O12 B4 O3 113.9(11) . 2_545 ?
O13 B4 Y1 159.7(9) . . ?
O12 B4 Y1 51.2(6) . . ?
O3 B4 Y1 66.6(8) 2_545 . ?
O13 B4 Ba3 113.4(8) . 4_575 ?
O12 B4 Ba3 52.5(6) . 4_575 ?
O3 B4 Ba3 103.1(7) 2_545 4_575 ?
Y1 B4 Ba3 81.7(3) . 4_575 ?
O1 B5 O14 122.6(11) 4_475 . ?
O1 B5 O2 122.7(11) 4_475 2_545 ?
O14 B5 O2 114.7(10) . 2_545 ?
O1 B5 Y1 163.5(9) 4_475 . ?
O14 B5 Y1 57.3(6) . . ?
O2 B5 Y1 60.6(6) 2_545 . ?
O1 B5 Ba1 56.3(6) 4_475 3_565 ?
O14 B5 Ba1 177.1(9) . 3_565 ?
O2 B5 Ba1 66.4(6) 2_545 3_565 ?
Y1 B5 Ba1 124.6(5) . 3_565 ?
O1 B5 Ba1 110.0(8) 4_475 1_455 ?
O14 B5 Ba1 57.9(6) . 1_455 ?
O2 B5 Ba1 98.7(7) 2_545 1_455 ?
Y1 B5 Ba1 84.2(3) . 1_455 ?
Ba1 B5 Ba1 119.5(4) 3_565 1_455 ?

loop_
_geom_bond_atom_site_label_1
_geom_bond_atom_site_label_2
_geom_bond_distance
_geom_bond_site_symmetry_2
_geom_bond_publ_flag
Ba1 O10 2.66(2) . ?
Ba1 O14 2.694(9) 4_676 ?
Ba1 O1 2.762(10) 2_645 ?
Ba1 O1 2.874(9) 4_576 ?
Ba1 O6 2.879(9) 1_655 ?
Ba1 O4 2.888(13) 4_575 ?
Ba1 O14 2.985(10) 1_655 ?
Ba1 O2 3.000(9) 4_575 ?
Ba1 B5 3.272(12) 3_565 ?
Ba1 B1 3.471(14) . ?
Ba1 B5 3.479(13) 1_655 ?
Ba1 Cd1 3.8835(13) . ?
Ba3 O8 2.686(13) 4_575 ?
Ba3 O13 2.782(13) 2 ?
Ba3 O12 2.795(10) . ?
Ba3 O8 2.846(13) . ?
Ba3 O12 2.872(11) 4_576 ?
Ba3 O13 2.880(12) 4_575 ?
Ba3 O7 3.011(12) 4_576 ?
Ba3 B3 3.404(12) 4_575 ?
Ba3 B4 3.486(13) 4_576 ?
Ba3 Cd1 3.7736(12) 4_575 ?
Ba3 Cd1 3.9484(12) 2 ?
Ba3 Y2 4.0517(14) . ?
Cd1 O13 2.161(9) . ?
Cd1 O11 2.183(10) . ?
Cd1 O3 2.259(10) 4_575 ?
Cd1 O4 2.297(12) 4_575 ?
Cd1 O8 2.397(13) . ?
Cd1 Y2 3.4417(15) 4_575 ?
Y1 O7 2.242(9) . ?
Y1 O6 2.291(8) . ?
Y1 O14 2.298(9) . ?
Y1 O12 2.301(10) . ?
Y1 O7 2.307(11) 4_576 ?
Y1 O2 2.377(10) 2_545 ?
Y1 O3 2.665(15) 2_545 ?
Y1 B5 2.728(13) . ?
Y1 O6 2.865(10) 4_575 ?
Y1 B4 2.891(12) . ?
Y1 B3 2.968(14) 4_575 ?
Y1 Y2 3.4976(19) 2_545 ?
Y2 O1 2.192(9) . ?
Y2 O4 2.216(10) . ?
Y2 O10 2.24(2) 4_575 ?
Y2 O3 2.300(10) . ?
Y2 O11 2.322(12) 4_575 ?
Y2 O2 2.361(8) . ?
Y2 O6 2.618(10) 2 ?
Y2 B3 2.849(13) 2 ?
O1 B5 1.350(15) 4_676 ?
O2 B5 1.379(16) 2 ?
O3 B4 1.394(16) 2 ?
O4 B1 1.295(17) . ?
O6 B3 1.355(14) . ?
O7 B3 1.367(15) 1_554 ?
O8 B1 1.337(18) . ?
O10 B1 1.35(2) . ?
O11 B3 1.312(18) 3_566 ?
O12 B4 1.346(16) . ?
O13 B4 1.338(15) . ?
O14 B5 1.375(15) . ?
